data_4348674
loop_
_publ_author_name
'Lutters, Dennis'
'Merk, Anastasia'
'Schmidtmann, Marc'
'M\"uller, Thomas'

_publ_section_title
;
 The Silicon Version of Phosphine Chalcogenides: Synthesis and Bonding
 Analysis of Stabilized Heavy Silaaldehydes.
;
_journal_issue 17
_journal_name_full 'Inorganic chemistry'
_journal_page_first 9026
_journal_page_last 9032
_journal_paper_doi 10.1021/acs.inorgchem.6b01510
_journal_volume 55
_journal_year 2016
_chemical_formula_structural 'SiHTe(C7H12N2)(C36H49) *0.5C14H10 *1.5C7H8'
_chemical_formula_sum 'C60.5 H79 N2 Si Te'
_chemical_formula_weight 989.94
_space_group_crystal_system monoclinic
_space_group_IT_number 14
_space_group_name_Hall '-P 2yn'
_space_group_name_H-M_alt 'P 1 21/n 1'
_atom_sites_solution_hydrogens difmap
_atom_sites_solution_primary direct
_atom_sites_solution_secondary difmap
_audit_creation_method SHELXL-2014/7
_cell_angle_alpha 90
_cell_angle_beta 107.9209(17)
_cell_angle_gamma 90
_cell_formula_units_Z 4
_cell_length_a 15.3627(11)
_cell_length_b 17.5290(12)
_cell_length_c 20.8212(15)
_cell_measurement_reflns_used 9851
_cell_measurement_temperature 100(2)
_cell_measurement_theta_max 33.43
_cell_measurement_theta_min 2.29
_cell_volume 5335.0(7)
_computing_cell_refinement 'Bruker SAINT V8.34A'
_computing_data_collection 'Bruker APEX2'
_computing_data_reduction 'Bruker SAINT V8.34A'
_computing_structure_refinement 'SHELXL-2014/7 (Sheldrick, 2014)'
_computing_structure_solution 'SHELXS-2013/1 (Sheldrick, 2013)'
_diffrn_ambient_temperature 100(2)
_diffrn_measured_fraction_theta_full 1.000
_diffrn_measured_fraction_theta_max 1.000
_diffrn_measurement_device_type 'Bruker APEX-II CCD'
_diffrn_measurement_method '\f and \w scans'
_diffrn_radiation_type MoK\a
_diffrn_radiation_wavelength 0.71073
_diffrn_reflns_av_R_equivalents 0.0442
_diffrn_reflns_av_unetI/netI 0.0261
_diffrn_reflns_Laue_measured_fraction_full 1.000
_diffrn_reflns_Laue_measured_fraction_max 1.000
_diffrn_reflns_limit_h_max 23
_diffrn_reflns_limit_h_min -24
_diffrn_reflns_limit_k_max 27
_diffrn_reflns_limit_k_min -27
_diffrn_reflns_limit_l_max 32
_diffrn_reflns_limit_l_min -32
_diffrn_reflns_number 206143
_diffrn_reflns_point_group_measured_fraction_full 1.000
_diffrn_reflns_point_group_measured_fraction_max 1.000
_diffrn_reflns_theta_full 25.242
_diffrn_reflns_theta_max 33.728
_diffrn_reflns_theta_min 1.455
_diffrn_source 'sealed tube'
_exptl_absorpt_coefficient_mu 0.619
_exptl_absorpt_correction_T_max 0.9294
_exptl_absorpt_correction_T_min 0.8189
_exptl_absorpt_correction_type numerical
_exptl_absorpt_process_details 'SADABS-2014/5 (Sheldrick)'
_exptl_crystal_colour yellow
_exptl_crystal_density_diffrn 1.233
_exptl_crystal_description block
_exptl_crystal_F_000 2088
_exptl_crystal_size_max 0.400
_exptl_crystal_size_mid 0.250
_exptl_crystal_size_min 0.150
_refine_diff_density_max 2.436
_refine_diff_density_min -0.934
_refine_diff_density_rms 0.090
_refine_ls_extinction_method none
_refine_ls_goodness_of_fit_ref 1.086
_refine_ls_hydrogen_treatment mixed
_refine_ls_matrix_type full
_refine_ls_number_parameters 709
_refine_ls_number_reflns 21310
_refine_ls_number_restraints 54
_refine_ls_restrained_S_all 1.088
_refine_ls_R_factor_all 0.0583
_refine_ls_R_factor_gt 0.0453
_refine_ls_shift/su_max 0.002
_refine_ls_shift/su_mean 0.000
_refine_ls_structure_factor_coef Fsqd
_refine_ls_weighting_details 'w=1/[\s^2^(Fo^2^)+(0.0600P)^2^+4.5000P] where P=(Fo^2^+2Fc^2^)/3'
_refine_ls_weighting_scheme calc
_refine_ls_wR_factor_gt 0.1213
_refine_ls_wR_factor_ref 0.1291
_reflns_Friedel_coverage 0.000
_reflns_number_gt 17424
_reflns_number_total 21310
_reflns_threshold_expression 'I > 2\s(I)'
_cod_data_source_file ic6b01510_si_005.cif
_cod_data_source_block amacfte
_cod_original_sg_symbol_H-M 'P 21/n'
_cod_original_formula_sum 'C60.50 H79 N2 Si Te'
_cod_database_code 4348674
_shelx_shelxl_version_number 2014/7
_shelx_space_group_comment
;
The symmetry employed for this shelxl refinement is uniquely defined
by the following loop, which should always be used as a source of
symmetry information in preference to the above space-group names.
They are only intended as comments.
;
_shelx_estimated_absorpt_t_min 0.790
_shelx_estimated_absorpt_t_max 0.913
_exptl_absorpt_special_details
;
 numerical absorption correction followed by correction based on
 symmetry-related measurements (multi-scan)
;

loop_
_space_group_symop_operation_xyz
'x, y, z'
'-x+1/2, y+1/2, -z+1/2'
'-x, -y, -z'
'x-1/2, -y-1/2, z-1/2'

loop_
_atom_site_label
_atom_site_type_symbol
_atom_site_fract_x
_atom_site_fract_y
_atom_site_fract_z
_atom_site_U_iso_or_equiv
_atom_site_adp_type
_atom_site_occupancy
_atom_site_site_symmetry_order
_atom_site_calc_flag
_atom_site_refinement_flags_posn
_atom_site_refinement_flags_adp
_atom_site_refinement_flags_occupancy
_atom_site_disorder_assembly
_atom_site_disorder_group
Te1 Te 0.36294(2) 0.34863(2) 0.24905(2) 0.02559(4) Uani 0.9310(8) 1 d . . P A 1
Te1B Te 0.4859(2) 0.3926(2) 0.33821(17) 0.0749(15) Uani 0.0690(8) 1 d . . P A 2
Si1 Si 0.44233(4) 0.46738(3) 0.25470(3) 0.01600(8) Uani 0.9310(8) 1 d . . P A 1
H1 H 0.522(2) 0.4667(18) 0.3041(16) 0.039(8) Uiso 0.9310(8) 1 d . . P A 1
Si1B Si 0.4073(7) 0.4710(5) 0.2393(4) 0.0216(16) Uiso 0.0690(8) 1 d . . P A 2
N1 N 0.30223(10) 0.55114(9) 0.30022(7) 0.0227(3) Uani 1 1 d . . . . .
N2 N 0.43693(11) 0.59968(9) 0.33720(8) 0.0267(3) Uani 1 1 d . . . . .
C1 C 0.38705(11) 0.54678(10) 0.29388(8) 0.0206(3) Uani 1 1 d . . . . .
C2 C 0.29903(15) 0.60557(12) 0.34759(10) 0.0302(4) Uani 1 1 d . . . . .
C3 C 0.38429(16) 0.63570(12) 0.37126(10) 0.0328(4) Uani 1 1 d . . . . .
C4 C 0.22261(12) 0.50662(12) 0.26299(10) 0.0285(3) Uani 1 1 d . . . . .
H4A H 0.1690 0.5401 0.2482 0.043 Uiso 1 1 calc R U . . .
H4B H 0.2113 0.4665 0.2923 0.043 Uiso 1 1 calc R U . . .
H4C H 0.2339 0.4833 0.2235 0.043 Uiso 1 1 calc R U . . .
C5 C 0.21403(18) 0.62617(17) 0.36327(12) 0.0433(6) Uani 1 1 d . . . . .
H5A H 0.1712 0.6509 0.3239 0.065 Uiso 1 1 calc R U . . .
H5B H 0.2289 0.6613 0.4018 0.065 Uiso 1 1 calc R U . . .
H5C H 0.1859 0.5799 0.3745 0.065 Uiso 1 1 calc R U . . .
C6 C 0.4212(2) 0.69720(15) 0.42164(13) 0.0478(6) Uani 1 1 d . . . . .
H6A H 0.4746 0.6781 0.4572 0.072 Uiso 1 1 calc R U . . .
H6B H 0.3740 0.7131 0.4416 0.072 Uiso 1 1 calc R U . . .
H6C H 0.4392 0.7409 0.3993 0.072 Uiso 1 1 calc R U . . .
C7 C 0.53138(15) 0.62050(13) 0.34503(12) 0.0351(4) Uani 1 1 d . . . . .
H7A H 0.5706 0.6040 0.3895 0.053 Uiso 1 1 calc R U . . .
H7B H 0.5359 0.6760 0.3410 0.053 Uiso 1 1 calc R U . . .
H7C H 0.5513 0.5955 0.3098 0.053 Uiso 1 1 calc R U . . .
C8 C 0.46924(9) 0.50479(8) 0.17700(7) 0.0139(2) Uani 1 1 d . . . . .
C9 C 0.55602(10) 0.48565(8) 0.17028(8) 0.0162(2) Uani 1 1 d . . . . .
C10 C 0.58157(11) 0.51291(9) 0.11550(8) 0.0196(3) Uani 1 1 d . . . . .
H10 H 0.6403 0.5006 0.1122 0.024 Uiso 1 1 calc R U . . .
C11 C 0.52284(11) 0.55754(9) 0.06596(8) 0.0197(3) Uani 1 1 d . . . . .
H11 H 0.5413 0.5764 0.0294 0.024 Uiso 1 1 calc R U . . .
C12 C 0.43677(10) 0.57436(9) 0.07055(8) 0.0179(3) Uani 1 1 d . . . . .
H12 H 0.3957 0.6039 0.0361 0.021 Uiso 1 1 calc R U . . .
C13 C 0.40902(10) 0.54879(8) 0.12485(7) 0.0149(2) Uani 1 1 d . . . . .
C14 C 0.31286(10) 0.56901(8) 0.12269(7) 0.0155(2) Uani 1 1 d . . . . .
C15 C 0.24029(10) 0.51971(8) 0.08971(7) 0.0158(2) Uani 1 1 d . . . . .
C16 C 0.15061(10) 0.54171(9) 0.08410(8) 0.0175(2) Uani 1 1 d . . . . .
H16 H 0.1016 0.5088 0.0616 0.021 Uiso 1 1 calc R U . . .
C17 C 0.13090(10) 0.61024(9) 0.11047(8) 0.0174(2) Uani 1 1 d . . . . .
C18 C 0.20356(11) 0.65874(9) 0.14203(8) 0.0197(3) Uani 1 1 d . . . . .
H18 H 0.1912 0.7056 0.1604 0.024 Uiso 1 1 calc R U . . .
C19 C 0.29392(10) 0.64007(9) 0.14730(8) 0.0184(3) Uani 1 1 d . . . . .
C20 C 0.25689(11) 0.44681(9) 0.05562(9) 0.0208(3) Uani 1 1 d . . . . .
H20 H 0.3221 0.4314 0.0772 0.025 Uiso 1 1 calc R U . . .
C21 C 0.19633(12) 0.38008(10) 0.06253(10) 0.0256(3) Uani 1 1 d . . . . .
H21A H 0.2032 0.3716 0.1104 0.038 Uiso 1 1 calc R U . . .
H21B H 0.2146 0.3340 0.0434 0.038 Uiso 1 1 calc R U . . .
H21C H 0.1323 0.3919 0.0383 0.038 Uiso 1 1 calc R U . . .
C22 C 0.24365(15) 0.46262(12) -0.01963(10) 0.0327(4) Uani 1 1 d . . . . .
H22A H 0.1801 0.4776 -0.0421 0.049 Uiso 1 1 calc R U . . .
H22B H 0.2578 0.4164 -0.0409 0.049 Uiso 1 1 calc R U . . .
H22C H 0.2846 0.5039 -0.0237 0.049 Uiso 1 1 calc R U . . .
C23 C 0.03262(11) 0.63182(10) 0.10385(9) 0.0221(3) Uani 1 1 d . . . . .
H23 H -0.0083 0.5938 0.0732 0.026 Uiso 1 1 calc R U . . .
C24 C 0.01250(13) 0.62933(13) 0.17140(11) 0.0312(4) Uani 1 1 d . . . . .
H24A H 0.0250 0.5780 0.1907 0.047 Uiso 1 1 calc R U . . .
H24B H -0.0519 0.6421 0.1642 0.047 Uiso 1 1 calc R U . . .
H24C H 0.0515 0.6663 0.2025 0.047 Uiso 1 1 calc R U . . .
C25 C 0.00808(13) 0.71030(13) 0.07234(10) 0.0317(4) Uani 1 1 d . . . . .
H25A H 0.0429 0.7493 0.1035 0.048 Uiso 1 1 calc R U . . .
H25B H -0.0575 0.7194 0.0634 0.048 Uiso 1 1 calc R U . . .
H25C H 0.0230 0.7128 0.0299 0.048 Uiso 1 1 calc R U . . .
C26 C 0.36965(12) 0.69855(10) 0.17559(10) 0.0246(3) Uani 1 1 d . . . . .
H26 H 0.4287 0.6704 0.1940 0.030 Uiso 1 1 calc R U . . .
C27 C 0.35516(13) 0.74763(11) 0.23245(11) 0.0301(4) Uani 1 1 d . . . . .
H27A H 0.3096 0.7872 0.2130 0.045 Uiso 1 1 calc R U . . .
H27B H 0.4132 0.7716 0.2578 0.045 Uiso 1 1 calc R U . . .
H27C H 0.3334 0.7154 0.2628 0.045 Uiso 1 1 calc R U . . .
C28 C 0.37819(16) 0.75132(12) 0.11915(12) 0.0352(4) Uani 1 1 d . . . . .
H28A H 0.3945 0.7211 0.0849 0.053 Uiso 1 1 calc R U . . .
H28B H 0.4258 0.7895 0.1381 0.053 Uiso 1 1 calc R U . . .
H28C H 0.3197 0.7771 0.0984 0.053 Uiso 1 1 calc R U . . .
C29A C 0.6243(2) 0.4381(2) 0.22047(15) 0.0144(5) Uani 0.767(6) 1 d . . P B 1
C29B C 0.6187(9) 0.4217(7) 0.2179(7) 0.018(3) Uiso 0.233(6) 1 d . . P B 2
C30A C 0.69883(17) 0.4716(2) 0.26950(14) 0.0184(5) Uani 0.767(6) 1 d . . P B 1
C30B C 0.6955(10) 0.4507(8) 0.2697(8) 0.034(4) Uiso 0.233(6) 1 d . . P B 2
C31A C 0.75798(15) 0.42558(17) 0.31855(11) 0.0210(4) Uani 0.767(6) 1 d . . P B 1
H31A H 0.8066 0.4488 0.3527 0.025 Uiso 0.767(6) 1 calc R U P B 1
C31B C 0.7465(7) 0.3958(8) 0.3174(5) 0.030(2) Uiso 0.233(6) 1 d . . P B 2
H31B H 0.7973 0.4119 0.3539 0.037 Uiso 0.233(6) 1 calc R U P B 2
C32A C 0.74775(17) 0.34709(16) 0.31886(12) 0.0226(5) Uani 0.767(6) 1 d . . P B 1
C32B C 0.7232(7) 0.3215(7) 0.3108(5) 0.0292(19) Uiso 0.233(6) 1 d . . P B 2
C33A C 0.6778(2) 0.31401(16) 0.26706(14) 0.0225(5) Uani 0.767(6) 1 d . . P B 1
H33A H 0.6721 0.2600 0.2655 0.027 Uiso 0.767(6) 1 calc R U P B 1
C33B C 0.6543(8) 0.2968(7) 0.2578(5) 0.028(2) Uiso 0.233(6) 1 d . . P B 2
H33B H 0.6422 0.2436 0.2537 0.033 Uiso 0.233(6) 1 calc R U P B 2
C34A C 0.6160(2) 0.35735(17) 0.21732(15) 0.0157(5) Uani 0.767(6) 1 d . . P B 1
C34B C 0.5976(8) 0.3468(7) 0.2066(6) 0.022(3) Uiso 0.233(6) 1 d . . P B 2
C35A C 0.72066(16) 0.55570(17) 0.26732(14) 0.0227(5) Uani 0.767(6) 1 d . . P B 1
H35A H 0.6637 0.5823 0.2400 0.027 Uiso 0.767(6) 1 calc R U P B 1
C35B C 0.7177(12) 0.5343(10) 0.2802(9) 0.054(4) Uiso 0.233(6) 1 d . . P B 2
H35B H 0.6630 0.5629 0.2519 0.065 Uiso 0.233(6) 1 calc R U P B 2
C36A C 0.75326(17) 0.59367(18) 0.33700(14) 0.0300(6) Uani 0.767(6) 1 d . . P B 1
H36A H 0.7115 0.5803 0.3626 0.045 Uiso 0.767(6) 1 calc R U P B 1
H36B H 0.7540 0.6492 0.3315 0.045 Uiso 0.767(6) 1 calc R U P B 1
H36C H 0.8150 0.5758 0.3614 0.045 Uiso 0.767(6) 1 calc R U P B 1
C36B C 0.7426(15) 0.5688(13) 0.3586(11) 0.081(6) Uiso 0.233(6) 1 d . . P B 2
H36D H 0.7312 0.6239 0.3567 0.121 Uiso 0.233(6) 1 calc R U P B 2
H36E H 0.8071 0.5590 0.3830 0.121 Uiso 0.233(6) 1 calc R U P B 2
H36F H 0.7040 0.5438 0.3821 0.121 Uiso 0.233(6) 1 calc R U P B 2
C37A C 0.7940(2) 0.5666(2) 0.23152(18) 0.0325(6) Uani 0.767(6) 1 d . . P B 1
H37A H 0.8497 0.5391 0.2564 0.049 Uiso 0.767(6) 1 calc R U P B 1
H37B H 0.8077 0.6211 0.2301 0.049 Uiso 0.767(6) 1 calc R U P B 1
H37C H 0.7710 0.5467 0.1854 0.049 Uiso 0.767(6) 1 calc R U P B 1
C37B C 0.7964(18) 0.5508(15) 0.2505(13) 0.090(8) Uiso 0.233(6) 1 d . . P B 2
H37D H 0.8027 0.6061 0.2463 0.134 Uiso 0.233(6) 1 calc R U P B 2
H37E H 0.7828 0.5270 0.2060 0.134 Uiso 0.233(6) 1 calc R U P B 2
H37F H 0.8536 0.5299 0.2806 0.134 Uiso 0.233(6) 1 calc R U P B 2
C38A C 0.81286(19) 0.29887(16) 0.37371(16) 0.0372(7) Uani 0.767(6) 1 d . . P B 1
H38A H 0.8591 0.3343 0.4032 0.045 Uiso 0.767(6) 1 calc R U P B 1
C38B C 0.7779(8) 0.2651(7) 0.3686(6) 0.043(3) Uiso 0.233(6) 1 d . . P B 2
H38B H 0.7392 0.2181 0.3613 0.052 Uiso 0.233(6) 1 calc R U P B 2
C39A C 0.7631(3) 0.2604(3) 0.4185(2) 0.0554(11) Uani 0.767(6) 1 d . . P B 1
H39A H 0.7336 0.2994 0.4384 0.083 Uiso 0.767(6) 1 calc R U P B 1
H39B H 0.8072 0.2318 0.4545 0.083 Uiso 0.767(6) 1 calc R U P B 1
H39C H 0.7166 0.2254 0.3912 0.083 Uiso 0.767(6) 1 calc R U P B 1
C39B C 0.7844(10) 0.2900(9) 0.4386(7) 0.047(3) Uiso 0.233(6) 1 d . . P B 2
H39D H 0.8155 0.3394 0.4479 0.071 Uiso 0.233(6) 1 calc R U P B 2
H39E H 0.8191 0.2521 0.4711 0.071 Uiso 0.233(6) 1 calc R U P B 2
H39F H 0.7227 0.2947 0.4426 0.071 Uiso 0.233(6) 1 calc R U P B 2
C40 C 0.8641(2) 0.2409(2) 0.3475(2) 0.0694(11) Uani 1 1 d . . . . .
H40A H 0.8958 0.2660 0.3190 0.104 Uiso 0.767(6) 1 calc R U P B 1
H40B H 0.8212 0.2029 0.3208 0.104 Uiso 0.767(6) 1 calc R U P B 1
H40C H 0.9090 0.2156 0.3854 0.104 Uiso 0.767(6) 1 calc R U P B 1
H40D H 0.9110 0.2807 0.3611 0.104 Uiso 0.233(6) 1 calc R U P B 2
H40E H 0.8462 0.2342 0.2984 0.104 Uiso 0.233(6) 1 calc R U P B 2
H40F H 0.8886 0.1928 0.3697 0.104 Uiso 0.233(6) 1 calc R U P B 2
C41A C 0.5452(3) 0.3187(2) 0.1578(2) 0.0193(6) Uani 0.767(6) 1 d . . P B 1
H41A H 0.4882 0.3503 0.1462 0.023 Uiso 0.767(6) 1 calc R U P B 1
C41B C 0.5270(10) 0.3188(10) 0.1490(9) 0.026(4) Uiso 0.233(6) 1 d . . P B 2
H41B H 0.4747 0.3556 0.1370 0.031 Uiso 0.233(6) 1 calc R U P B 2
C42A C 0.5197(2) 0.23781(14) 0.17256(17) 0.0242(5) Uani 0.767(6) 1 d . . P B 1
H42A H 0.5720 0.2038 0.1778 0.036 Uiso 0.767(6) 1 calc R U P B 1
H42B H 0.4677 0.2199 0.1351 0.036 Uiso 0.767(6) 1 calc R U P B 1
H42C H 0.5028 0.2378 0.2143 0.036 Uiso 0.767(6) 1 calc R U P B 1
C42B C 0.4909(11) 0.2379(9) 0.1583(8) 0.044(4) Uiso 0.233(6) 1 d . . P B 2
H42D H 0.5421 0.2019 0.1709 0.066 Uiso 0.233(6) 1 calc R U P B 2
H42E H 0.4463 0.2215 0.1159 0.066 Uiso 0.233(6) 1 calc R U P B 2
H42F H 0.4615 0.2395 0.1939 0.066 Uiso 0.233(6) 1 calc R U P B 2
C43A C 0.5790(3) 0.3175(2) 0.0954(2) 0.0247(6) Uani 0.767(6) 1 d . . P B 1
H43A H 0.5944 0.3695 0.0854 0.037 Uiso 0.767(6) 1 calc R U P B 1
H43B H 0.5307 0.2972 0.0567 0.037 Uiso 0.767(6) 1 calc R U P B 1
H43C H 0.6334 0.2850 0.1046 0.037 Uiso 0.767(6) 1 calc R U P B 1
C43B C 0.5618(12) 0.3079(11) 0.0878(9) 0.035(4) Uiso 0.233(6) 1 d . . P B 2
H43D H 0.6111 0.2700 0.0987 0.053 Uiso 0.233(6) 1 calc R U P B 2
H43E H 0.5851 0.3566 0.0766 0.053 Uiso 0.233(6) 1 calc R U P B 2
H43F H 0.5115 0.2901 0.0490 0.053 Uiso 0.233(6) 1 calc R U P B 2
C44 C 0.49342(16) 0.44503(13) 0.44967(10) 0.0345(4) Uani 1 1 d . . . . .
H44 H 0.4889 0.4078 0.4156 0.041 Uiso 1 1 calc R U . . .
C45 C 0.41600(15) 0.46271(13) 0.46896(10) 0.0337(4) Uani 1 1 d . . . . .
C46 C 0.33051(17) 0.42530(15) 0.43927(13) 0.0409(5) Uani 1 1 d . . . . .
H46 H 0.3253 0.3878 0.4054 0.049 Uiso 1 1 calc R U . . .
C47 C 0.25652(18) 0.44293(17) 0.45913(14) 0.0461(6) Uani 1 1 d . . . . .
H47 H 0.2001 0.4175 0.4390 0.055 Uiso 1 1 calc R U . . .
C48 C 0.26252(18) 0.49917(17) 0.50975(13) 0.0454(5) Uani 1 1 d . . . . .
H48 H 0.2101 0.5112 0.5228 0.054 Uiso 1 1 calc R U . . .
C49 C 0.34335(17) 0.53586(15) 0.53956(12) 0.0405(5) Uani 1 1 d . . . . .
H49 H 0.3467 0.5731 0.5734 0.049 Uiso 1 1 calc R U . . .
C50 C 0.42288(15) 0.51873(13) 0.52034(10) 0.0338(4) Uani 1 1 d . . . . .
C51 C 0.62858(18) 0.84070(17) 0.39669(15) 0.0463(6) Uani 1 1 d . . . . .
C52 C 0.64688(19) 0.8443(2) 0.33440(15) 0.0534(7) Uani 1 1 d . . . . .
H52 H 0.7007 0.8208 0.3305 0.064 Uiso 1 1 calc R U . . .
C53 C 0.5904(2) 0.8802(2) 0.28018(16) 0.0549(7) Uani 1 1 d . . . . .
H53 H 0.6048 0.8813 0.2390 0.066 Uiso 1 1 calc R U . . .
C54 C 0.5126(2) 0.91474(17) 0.28408(16) 0.0531(7) Uani 1 1 d . . . . .
H54 H 0.4729 0.9402 0.2460 0.064 Uiso 1 1 calc R U . . .
C55 C 0.4924(2) 0.91221(15) 0.34435(15) 0.0455(6) Uani 1 1 d . . . . .
H55 H 0.4379 0.9359 0.3470 0.055 Uiso 1 1 calc R U . . .
C56 C 0.54917(18) 0.87620(16) 0.40097(14) 0.0441(5) Uani 1 1 d . . . . .
H56 H 0.5344 0.8756 0.4420 0.053 Uiso 1 1 calc R U . . .
C57 C 0.6896(2) 0.8010(3) 0.45689(17) 0.0659(9) Uani 1 1 d . . . . .
H57A H 0.7050 0.8357 0.4957 0.099 Uiso 1 1 calc R U . . .
H57B H 0.7458 0.7851 0.4477 0.099 Uiso 1 1 calc R U . . .
H57C H 0.6583 0.7560 0.4670 0.099 Uiso 1 1 calc R U . . .
C58 C 0.9935(3) 0.5016(3) 0.5462(2) 0.0609(16) Uani 0.5 1 d G U P C -1
C59 C 1.0068(3) 0.4258(2) 0.5318(3) 0.0619(17) Uani 0.5 1 d G U P C -1
H59 H 1.0083 0.3873 0.5643 0.074 Uiso 0.5 1 calc R U P C -1
C60 C 1.0177(3) 0.4064(3) 0.4701(3) 0.082(2) Uani 0.5 1 d G U P C -1
H60 H 1.0268 0.3547 0.4603 0.099 Uiso 0.5 1 calc R U P C -1
C61 C 1.0155(3) 0.4628(4) 0.4226(2) 0.078(2) Uani 0.5 1 d G U P C -1
H61 H 1.0230 0.4496 0.3804 0.094 Uiso 0.5 1 calc R U P C -1
C62 C 1.0022(3) 0.5386(4) 0.4370(3) 0.090(2) Uani 0.5 1 d G U P C -1
H62 H 1.0007 0.5771 0.4045 0.108 Uiso 0.5 1 calc R U P C -1
C63 C 0.9913(3) 0.5580(2) 0.4987(3) 0.0610(17) Uani 0.5 1 d G U P C -1
C64A C 0.9819(14) 0.4982(15) 0.6146(11) 0.098(5) Uani 0.25 1 d . U P C -1
H64A H 0.9207 0.5165 0.6122 0.146 Uiso 0.25 1 calc R U P C -1
H64B H 1.0281 0.5305 0.6457 0.146 Uiso 0.25 1 calc R U P C -1
H64C H 0.9892 0.4454 0.6309 0.146 Uiso 0.25 1 calc R U P C -1
C64B C 0.9687(10) 0.6391(8) 0.4911(7) 0.064(3) Uani 0.25 1 d . U P C -1
H64D H 0.9022 0.6455 0.4787 0.095 Uiso 0.25 1 calc R U P C -1
H64E H 0.9908 0.6608 0.4556 0.095 Uiso 0.25 1 calc R U P C -1
H64F H 0.9978 0.6655 0.5338 0.095 Uiso 0.25 1 calc R U P C -1

loop_
_atom_site_aniso_label
_atom_site_aniso_U_11
_atom_site_aniso_U_22
_atom_site_aniso_U_33
_atom_site_aniso_U_23
_atom_site_aniso_U_13
_atom_site_aniso_U_12
Te1 0.03339(7) 0.01822(6) 0.03115(7) 0.00173(4) 0.01875(5) -0.00564(4)
Te1B 0.0655(19) 0.109(3) 0.067(2) 0.067(2) 0.0454(16) 0.0539(19)
Si1 0.0171(2) 0.0172(2) 0.01539(19) 0.00125(15) 0.00737(18) -0.00038(16)
N1 0.0228(6) 0.0275(7) 0.0194(6) -0.0002(5) 0.0088(5) 0.0054(5)
N2 0.0293(7) 0.0236(7) 0.0261(7) -0.0038(5) 0.0068(6) 0.0005(6)
C1 0.0219(7) 0.0218(7) 0.0190(6) -0.0009(5) 0.0077(5) 0.0014(5)
C2 0.0372(10) 0.0329(9) 0.0235(8) -0.0014(7) 0.0135(7) 0.0121(7)
C3 0.0446(11) 0.0274(9) 0.0259(8) -0.0060(7) 0.0102(8) 0.0075(8)
C4 0.0191(7) 0.0391(10) 0.0272(8) 0.0000(7) 0.0070(6) 0.0031(7)
C5 0.0450(12) 0.0569(14) 0.0351(11) 0.0016(10) 0.0229(9) 0.0239(11)
C6 0.0667(17) 0.0342(11) 0.0361(11) -0.0145(9) 0.0067(11) 0.0057(11)
C7 0.0306(9) 0.0306(10) 0.0393(11) -0.0036(8) 0.0037(8) -0.0061(7)
C8 0.0138(5) 0.0131(5) 0.0151(5) 0.0004(4) 0.0048(4) -0.0010(4)
C9 0.0138(5) 0.0164(6) 0.0185(6) 0.0016(5) 0.0051(5) -0.0012(4)
C10 0.0171(6) 0.0216(7) 0.0226(7) 0.0026(5) 0.0096(5) -0.0010(5)
C11 0.0216(7) 0.0206(7) 0.0188(6) 0.0023(5) 0.0093(5) -0.0034(5)
C12 0.0180(6) 0.0190(6) 0.0163(6) 0.0029(5) 0.0045(5) -0.0009(5)
C13 0.0139(5) 0.0141(6) 0.0163(6) -0.0002(4) 0.0039(4) -0.0016(4)
C14 0.0132(5) 0.0155(6) 0.0167(6) -0.0002(4) 0.0029(4) 0.0004(4)
C15 0.0136(5) 0.0166(6) 0.0169(6) -0.0021(5) 0.0041(5) -0.0007(4)
C16 0.0136(6) 0.0195(6) 0.0185(6) -0.0030(5) 0.0036(5) -0.0006(5)
C17 0.0150(6) 0.0195(6) 0.0168(6) 0.0000(5) 0.0035(5) 0.0030(5)
C18 0.0178(6) 0.0170(6) 0.0228(7) -0.0026(5) 0.0040(5) 0.0027(5)
C19 0.0163(6) 0.0158(6) 0.0214(6) -0.0013(5) 0.0033(5) 0.0003(5)
C20 0.0175(6) 0.0198(7) 0.0258(7) -0.0080(5) 0.0077(5) -0.0022(5)
C21 0.0261(8) 0.0193(7) 0.0318(8) -0.0072(6) 0.0096(6) -0.0045(6)
C22 0.0400(10) 0.0351(10) 0.0297(9) -0.0141(7) 0.0204(8) -0.0108(8)
C23 0.0157(6) 0.0262(7) 0.0225(7) -0.0034(6) 0.0033(5) 0.0044(5)
C24 0.0256(8) 0.0383(10) 0.0340(9) 0.0059(8) 0.0155(7) 0.0078(7)
C25 0.0255(8) 0.0387(10) 0.0300(9) 0.0096(7) 0.0073(7) 0.0154(7)
C26 0.0192(7) 0.0177(7) 0.0342(9) -0.0056(6) 0.0043(6) -0.0016(5)
C27 0.0293(9) 0.0228(8) 0.0346(9) -0.0092(7) 0.0045(7) -0.0011(6)
C28 0.0374(10) 0.0234(8) 0.0473(12) -0.0006(8) 0.0166(9) -0.0081(7)
C29A 0.0138(10) 0.0105(11) 0.0192(11) 0.0029(9) 0.0056(7) 0.0006(9)
C30A 0.0139(9) 0.0186(13) 0.0214(11) 0.0020(9) 0.0033(7) 0.0009(8)
C31A 0.0164(9) 0.0206(12) 0.0231(10) 0.0037(8) 0.0020(7) -0.0002(8)
C32A 0.0169(9) 0.0205(11) 0.0260(10) 0.0072(8) -0.0001(7) -0.0001(8)
C33A 0.0194(11) 0.0160(10) 0.0294(12) 0.0062(8) 0.0036(9) 0.0006(9)
C34A 0.0124(10) 0.0172(10) 0.0174(11) 0.0025(8) 0.0046(9) 0.0007(8)
C35A 0.0188(9) 0.0229(11) 0.0241(11) 0.0017(9) 0.0031(8) -0.0048(8)
C36A 0.0219(10) 0.0383(14) 0.0259(11) -0.0058(10) 0.0016(8) -0.0075(9)
C37A 0.0291(12) 0.0352(14) 0.0349(14) 0.0011(12) 0.0123(11) -0.0131(10)
C38A 0.0289(12) 0.0280(13) 0.0417(15) 0.0159(11) -0.0085(10) -0.0028(10)
C39A 0.072(3) 0.048(2) 0.0408(19) 0.0272(17) 0.0094(18) 0.0089(19)
C40 0.0368(13) 0.0588(18) 0.108(3) 0.0455(19) 0.0154(15) 0.0253(13)
C41A 0.0156(14) 0.0162(11) 0.0270(15) 0.0025(9) 0.0076(13) 0.0018(10)
C42A 0.0220(12) 0.0159(10) 0.0359(14) 0.0011(8) 0.0108(11) -0.0007(8)
C43A 0.0278(16) 0.0251(14) 0.0224(13) -0.0029(10) 0.0095(12) -0.0045(12)
C44 0.0413(11) 0.0360(10) 0.0244(8) 0.0009(7) 0.0075(8) -0.0021(8)
C45 0.0377(10) 0.0373(10) 0.0247(8) 0.0036(7) 0.0077(7) -0.0025(8)
C46 0.0412(12) 0.0421(12) 0.0363(11) 0.0008(9) 0.0075(9) -0.0062(9)
C47 0.0368(11) 0.0549(15) 0.0437(13) 0.0009(11) 0.0082(10) -0.0077(10)
C48 0.0375(11) 0.0581(15) 0.0404(12) 0.0055(11) 0.0119(10) 0.0019(11)
C49 0.0420(12) 0.0481(13) 0.0311(10) 0.0029(9) 0.0109(9) 0.0039(10)
C50 0.0370(10) 0.0374(10) 0.0265(9) 0.0048(7) 0.0090(7) 0.0002(8)
C51 0.0389(12) 0.0585(16) 0.0469(13) -0.0119(11) 0.0213(10) -0.0099(11)
C52 0.0383(12) 0.084(2) 0.0477(14) -0.0172(14) 0.0275(11) -0.0086(12)
C53 0.0574(16) 0.0685(19) 0.0506(15) -0.0084(14) 0.0338(13) -0.0108(14)
C54 0.075(2) 0.0413(13) 0.0556(16) -0.0054(11) 0.0390(15) -0.0094(13)
C55 0.0525(14) 0.0403(12) 0.0541(14) -0.0072(11) 0.0320(12) -0.0011(10)
C56 0.0468(13) 0.0424(12) 0.0522(14) -0.0046(11) 0.0288(11) -0.0057(10)
C57 0.0487(16) 0.102(3) 0.0476(16) -0.0066(17) 0.0154(13) -0.0029(17)
C58 0.035(3) 0.052(3) 0.085(4) -0.008(3) 0.003(3) -0.012(2)
C59 0.036(3) 0.066(4) 0.073(4) 0.001(3) 0.000(3) -0.004(3)
C60 0.040(3) 0.113(6) 0.085(5) -0.027(4) 0.008(3) -0.025(4)
C61 0.030(3) 0.099(5) 0.088(5) -0.006(4) -0.008(3) -0.012(3)
C62 0.035(3) 0.104(6) 0.114(6) -0.008(4) -0.001(4) -0.001(4)
C63 0.030(2) 0.035(3) 0.102(5) 0.012(3) -0.004(3) -0.0002(19)
C64A 0.068(10) 0.124(14) 0.092(7) 0.012(7) 0.012(6) 0.004(10)
C64B 0.066(8) 0.059(5) 0.047(6) 0.012(4) -0.009(5) 0.002(5)

loop_
_atom_type_symbol
_atom_type_description
_atom_type_scat_dispersion_real
_atom_type_scat_dispersion_imag
_atom_type_scat_source
C C 0.0033 0.0016 'International Tables Vol C Tables 4.2.6.8 and 6.1.1.4'
H H 0.0000 0.0000 'International Tables Vol C Tables 4.2.6.8 and 6.1.1.4'
N N 0.0061 0.0033 'International Tables Vol C Tables 4.2.6.8 and 6.1.1.4'
Si Si 0.0817 0.0704 'International Tables Vol C Tables 4.2.6.8 and 6.1.1.4'
Te Te -0.5308 1.6751 'International Tables Vol C Tables 4.2.6.8 and 6.1.1.4'

loop_
_geom_angle_atom_site_label_1
_geom_angle_atom_site_label_2
_geom_angle_atom_site_label_3
_geom_angle
_geom_angle_site_symmetry_1
C8 Si1 C1 110.38(7) .
C8 Si1 Te1 119.82(5) .
C1 Si1 Te1 111.24(6) .
C8 Si1 H1 105.8(14) .
C1 Si1 H1 95.6(13) .
Te1 Si1 H1 111.2(13) .
C1 Si1B C8 114.0(4) .
C1 Si1B Te1B 91.1(4) .
C8 Si1B Te1B 121.3(5) .
C1 N1 C2 110.81(16) .
C1 N1 C4 126.47(15) .
C2 N1 C4 122.71(16) .
C1 N2 C3 110.74(17) .
C1 N2 C7 125.89(16) .
C3 N2 C7 123.27(17) .
N1 C1 N2 105.13(14) .
N1 C1 Si1B 117.0(3) .
N2 C1 Si1B 137.6(3) .
N1 C1 Si1 130.00(13) .
N2 C1 Si1 122.74(13) .
C3 C2 N1 106.58(16) .
C3 C2 C5 129.9(2) .
N1 C2 C5 123.4(2) .
C2 C3 N2 106.73(17) .
C2 C3 C6 130.8(2) .
N2 C3 C6 122.4(2) .
N1 C4 H4A 109.5 .
N1 C4 H4B 109.5 .
H4A C4 H4B 109.5 .
N1 C4 H4C 109.5 .
H4A C4 H4C 109.5 .
H4B C4 H4C 109.5 .
C2 C5 H5A 109.5 .
C2 C5 H5B 109.5 .
H5A C5 H5B 109.5 .
C2 C5 H5C 109.5 .
H5A C5 H5C 109.5 .
H5B C5 H5C 109.5 .
C3 C6 H6A 109.5 .
C3 C6 H6B 109.5 .
H6A C6 H6B 109.5 .
C3 C6 H6C 109.5 .
H6A C6 H6C 109.5 .
H6B C6 H6C 109.5 .
N2 C7 H7A 109.5 .
N2 C7 H7B 109.5 .
H7A C7 H7B 109.5 .
N2 C7 H7C 109.5 .
H7A C7 H7C 109.5 .
H7B C7 H7C 109.5 .
C13 C8 C9 117.58(13) .
C13 C8 Si1 125.20(11) .
C9 C8 Si1 117.20(10) .
C13 C8 Si1B 110.0(3) .
C9 C8 Si1B 131.8(3) .
C10 C9 C8 120.40(14) .
C10 C9 C29A 116.72(16) .
C8 C9 C29A 122.87(16) .
C10 C9 C29B 118.4(5) .
C8 C9 C29B 120.4(5) .
C11 C10 C9 121.20(14) .
C11 C10 H10 119.4 .
C9 C10 H10 119.4 .
C10 C11 C12 119.04(14) .
C10 C11 H11 120.5 .
C12 C11 H11 120.5 .
C11 C12 C13 121.45(14) .
C11 C12 H12 119.3 .
C13 C12 H12 119.3 .
C12 C13 C8 120.24(13) .
C12 C13 C14 116.13(13) .
C8 C13 C14 123.60(13) .
C15 C14 C19 119.82(13) .
C15 C14 C13 119.42(13) .
C19 C14 C13 120.45(13) .
C16 C15 C14 118.79(13) .
C16 C15 C20 119.63(13) .
C14 C15 C20 121.40(13) .
C17 C16 C15 122.18(14) .
C17 C16 H16 118.9 .
C15 C16 H16 118.9 .
C16 C17 C18 118.14(14) .
C16 C17 C23 120.60(14) .
C18 C17 C23 121.25(14) .
C17 C18 C19 121.70(14) .
C17 C18 H18 119.1 .
C19 C18 H18 119.1 .
C18 C19 C14 119.28(14) .
C18 C19 C26 119.60(14) .
C14 C19 C26 121.02(14) .
C15 C20 C21 113.87(13) .
C15 C20 C22 109.55(15) .
C21 C20 C22 109.84(14) .
C15 C20 H20 107.8 .
C21 C20 H20 107.8 .
C22 C20 H20 107.8 .
C20 C21 H21A 109.5 .
C20 C21 H21B 109.5 .
H21A C21 H21B 109.5 .
C20 C21 H21C 109.5 .
H21A C21 H21C 109.5 .
H21B C21 H21C 109.5 .
C20 C22 H22A 109.5 .
C20 C22 H22B 109.5 .
H22A C22 H22B 109.5 .
C20 C22 H22C 109.5 .
H22A C22 H22C 109.5 .
H22B C22 H22C 109.5 .
C25 C23 C17 111.81(15) .
C25 C23 C24 109.19(15) .
C17 C23 C24 112.65(14) .
C25 C23 H23 107.7 .
C17 C23 H23 107.7 .
C24 C23 H23 107.7 .
C23 C24 H24A 109.5 .
C23 C24 H24B 109.5 .
H24A C24 H24B 109.5 .
C23 C24 H24C 109.5 .
H24A C24 H24C 109.5 .
H24B C24 H24C 109.5 .
C23 C25 H25A 109.5 .
C23 C25 H25B 109.5 .
H25A C25 H25B 109.5 .
C23 C25 H25C 109.5 .
H25A C25 H25C 109.5 .
H25B C25 H25C 109.5 .
C19 C26 C28 110.14(15) .
C19 C26 C27 113.58(15) .
C28 C26 C27 108.68(16) .
C19 C26 H26 108.1 .
C28 C26 H26 108.1 .
C27 C26 H26 108.1 .
C26 C27 H27A 109.5 .
C26 C27 H27B 109.5 .
H27A C27 H27B 109.5 .
C26 C27 H27C 109.5 .
H27A C27 H27C 109.5 .
H27B C27 H27C 109.5 .
C26 C28 H28A 109.5 .
C26 C28 H28B 109.5 .
H28A C28 H28B 109.5 .
C26 C28 H28C 109.5 .
H28A C28 H28C 109.5 .
H28B C28 H28C 109.5 .
C30A C29A C34A 119.4(3) .
C30A C29A C9 121.2(3) .
C34A C29A C9 119.4(3) .
C34B C29B C30B 125.2(12) .
C34B C29B C9 120.2(10) .
C30B C29B C9 114.6(9) .
C31A C30A C29A 119.5(3) .
C31A C30A C35A 118.9(2) .
C29A C30A C35A 121.5(3) .
C29B C30B C31B 115.7(11) .
C29B C30B C35B 123.8(13) .
C31B C30B C35B 120.2(13) .
C32A C31A C30A 121.9(2) .
C32A C31A H31A 119.1 .
C30A C31A H31A 119.1 .
C32B C31B C30B 120.6(10) .
C32B C31B H31B 119.7 .
C30B C31B H31B 119.7 .
C31A C32A C33A 118.1(2) .
C31A C32A C38A 120.4(2) .
C33A C32A C38A 121.5(2) .
C33B C32B C31B 120.8(9) .
C33B C32B C38B 121.5(10) .
C31B C32B C38B 117.7(10) .
C32A C33A C34A 122.3(3) .
C32A C33A H33A 118.8 .
C34A C33A H33A 118.8 .
C32B C33B C34B 123.6(10) .
C32B C33B H33B 118.2 .
C34B C33B H33B 118.2 .
C33A C34A C29A 118.5(3) .
C33A C34A C41A 120.8(3) .
C29A C34A C41A 120.6(2) .
C29B C34B C41B 123.9(13) .
C29B C34B C33B 113.7(10) .
C41B C34B C33B 122.5(12) .
C30A C35A C36A 113.9(2) .
C30A C35A C37A 109.7(2) .
C36A C35A C37A 109.2(2) .
C30A C35A H35A 108.0 .
C36A C35A H35A 108.0 .
C37A C35A H35A 108.0 .
C30B C35B C37B 107.2(16) .
C30B C35B C36B 117.9(14) .
C37B C35B C36B 110.5(16) .
C30B C35B H35B 106.9 .
C37B C35B H35B 106.9 .
C36B C35B H35B 106.9 .
C35A C36A H36A 109.5 .
C35A C36A H36B 109.5 .
H36A C36A H36B 109.5 .
C35A C36A H36C 109.5 .
H36A C36A H36C 109.5 .
H36B C36A H36C 109.5 .
C35B C36B H36D 109.5 .
C35B C36B H36E 109.5 .
H36D C36B H36E 109.5 .
C35B C36B H36F 109.5 .
H36D C36B H36F 109.5 .
H36E C36B H36F 109.5 .
C35A C37A H37A 109.5 .
C35A C37A H37B 109.5 .
H37A C37A H37B 109.5 .
C35A C37A H37C 109.5 .
H37A C37A H37C 109.5 .
H37B C37A H37C 109.5 .
C35B C37B H37D 109.5 .
C35B C37B H37E 109.5 .
H37D C37B H37E 109.5 .
C35B C37B H37F 109.5 .
H37D C37B H37F 109.5 .
H37E C37B H37F 109.5 .
C40 C38A C32A 113.8(3) .
C40 C38A C39A 110.0(3) .
C32A C38A C39A 111.4(3) .
C40 C38A H38A 107.1 .
C32A C38A H38A 107.1 .
C39A C38A H38A 107.1 .
C39B C38B C40 122.8(10) .
C39B C38B C32B 114.7(10) .
C40 C38B C32B 104.5(8) .
C39B C38B H38B 104.3 .
C40 C38B H38B 104.3 .
C32B C38B H38B 104.3 .
C38A C39A H39A 109.5 .
C38A C39A H39B 109.5 .
H39A C39A H39B 109.5 .
C38A C39A H39C 109.5 .
H39A C39A H39C 109.5 .
H39B C39A H39C 109.5 .
C38B C39B H39D 109.5 .
C38B C39B H39E 109.5 .
H39D C39B H39E 109.5 .
C38B C39B H39F 109.5 .
H39D C39B H39F 109.5 .
H39E C39B H39F 109.5 .
C38A C40 H40A 109.5 .
C38A C40 H40B 109.5 .
H40A C40 H40B 109.5 .
C38A C40 H40C 109.5 .
H40A C40 H40C 109.5 .
H40B C40 H40C 109.5 .
C38B C40 H40D 109.5 .
C38B C40 H40E 109.5 .
H40D C40 H40E 109.5 .
C38B C40 H40F 109.5 .
H40D C40 H40F 109.5 .
H40E C40 H40F 109.5 .
C42A C41A C34A 114.2(3) .
C42A C41A C43A 109.3(3) .
C34A C41A C43A 110.4(3) .
C42A C41A H41A 107.6 .
C34A C41A H41A 107.6 .
C43A C41A H41A 107.6 .
C34B C41B C43B 111.6(12) .
C34B C41B C42B 114.6(13) .
C43B C41B C42B 102.6(14) .
C34B C41B H41B 109.3 .
C43B C41B H41B 109.3 .
C42B C41B H41B 109.3 .
C41A C42A H42A 109.5 .
C41A C42A H42B 109.5 .
H42A C42A H42B 109.5 .
C41A C42A H42C 109.5 .
H42A C42A H42C 109.5 .
H42B C42A H42C 109.5 .
C41B C42B H42D 109.5 .
C41B C42B H42E 109.5 .
H42D C42B H42E 109.5 .
C41B C42B H42F 109.5 .
H42D C42B H42F 109.5 .
H42E C42B H42F 109.5 .
C41A C43A H43A 109.5 .
C41A C43A H43B 109.5 .
H43A C43A H43B 109.5 .
C41A C43A H43C 109.5 .
H43A C43A H43C 109.5 .
H43B C43A H43C 109.5 .
C41B C43B H43D 109.5 .
C41B C43B H43E 109.5 .
H43D C43B H43E 109.5 .
C41B C43B H43F 109.5 .
H43D C43B H43F 109.5 .
H43E C43B H43F 109.5 .
C50 C44 C45 121.1(2) 3_666
C50 C44 H44 119.4 3_666
C45 C44 H44 119.4 .
C44 C45 C46 121.5(2) .
C44 C45 C50 119.4(2) .
C46 C45 C50 119.0(2) .
C47 C46 C45 120.5(2) .
C47 C46 H46 119.7 .
C45 C46 H46 119.7 .
C46 C47 C48 120.8(2) .
C46 C47 H47 119.6 .
C48 C47 H47 119.6 .
C49 C48 C47 120.3(2) .
C49 C48 H48 119.9 .
C47 C48 H48 119.9 .
C48 C49 C50 120.6(2) .
C48 C49 H49 119.7 .
C50 C49 H49 119.7 .
C44 C50 C49 121.8(2) 3_666
C44 C50 C45 119.5(2) 3_666
C49 C50 C45 118.7(2) .
C56 C51 C52 117.6(3) .
C56 C51 C57 119.4(3) .
C52 C51 C57 122.9(3) .
C53 C52 C51 122.1(3) .
C53 C52 H52 118.9 .
C51 C52 H52 118.9 .
C52 C53 C54 120.4(3) .
C52 C53 H53 119.8 .
C54 C53 H53 119.8 .
C53 C54 C55 119.0(3) .
C53 C54 H54 120.5 .
C55 C54 H54 120.5 .
C54 C55 C56 121.9(3) .
C54 C55 H55 119.0 .
C56 C55 H55 119.0 .
C55 C56 C51 118.9(2) .
C55 C56 H56 120.6 .
C51 C56 H56 120.6 .
C51 C57 H57A 109.5 .
C51 C57 H57B 109.5 .
H57A C57 H57B 109.5 .
C51 C57 H57C 109.5 .
H57A C57 H57C 109.5 .
H57B C57 H57C 109.5 .
C59 C58 C63 120.0 .
C59 C58 C64A 103.6(10) .
C63 C58 C64A 136.3(10) .
C58 C59 C60 120.0 .
C58 C59 H59 120.0 .
C60 C59 H59 120.0 .
C61 C60 C59 120.0 .
C61 C60 H60 120.0 .
C59 C60 H60 120.0 .
C62 C61 C60 120.0 .
C62 C61 H61 120.0 .
C60 C61 H61 120.0 .
C61 C62 C63 120.0 .
C61 C62 H62 120.0 .
C63 C62 H62 120.0 .
C62 C63 C58 120.0 .
C62 C63 C64B 103.3(7) .
C58 C63 C64B 136.3(7) .
C58 C64A H64A 109.5 .
C58 C64A H64B 109.5 .
H64A C64A H64B 109.5 .
C58 C64A H64C 109.5 .
H64A C64A H64C 109.5 .
H64B C64A H64C 109.5 .
C63 C64B H64D 109.5 .
C63 C64B H64E 109.5 .
H64D C64B H64E 109.5 .
C63 C64B H64F 109.5 .
H64D C64B H64F 109.5 .
H64E C64B H64F 109.5 .

loop_
_geom_bond_atom_site_label_1
_geom_bond_atom_site_label_2
_geom_bond_distance
_geom_bond_site_symmetry_2
Te1 Si1 2.3970(5) .
Te1B Si1B 2.460(9) .
Si1 C8 1.9051(15) .
Si1 C1 1.9364(17) .
Si1 H1 1.33(3) .
Si1B C1 1.835(8) .
Si1B C8 1.924(8) .
N1 C1 1.352(2) .
N1 C2 1.384(2) .
N1 C4 1.457(2) .
N2 C1 1.355(2) .
N2 C3 1.382(3) .
N2 C7 1.456(3) .
C2 C3 1.357(3) .
C2 C5 1.485(3) .
C3 C6 1.489(3) .
C4 H4A 0.9800 .
C4 H4B 0.9800 .
C4 H4C 0.9800 .
C5 H5A 0.9800 .
C5 H5B 0.9800 .
C5 H5C 0.9800 .
C6 H6A 0.9800 .
C6 H6B 0.9800 .
C6 H6C 0.9800 .
C7 H7A 0.9800 .
C7 H7B 0.9800 .
C7 H7C 0.9800 .
C8 C13 1.418(2) .
C8 C9 1.423(2) .
C9 C10 1.400(2) .
C9 C29A 1.487(3) .
C9 C29B 1.606(13) .
C10 C11 1.385(2) .
C10 H10 0.9500 .
C11 C12 1.386(2) .
C11 H11 0.9500 .
C12 C13 1.399(2) .
C12 H12 0.9500 .
C13 C14 1.506(2) .
C14 C15 1.411(2) .
C14 C19 1.411(2) .
C15 C16 1.401(2) .
C15 C20 1.521(2) .
C16 C17 1.392(2) .
C16 H16 0.9500 .
C17 C18 1.396(2) .
C17 C23 1.521(2) .
C18 C19 1.397(2) .
C18 H18 0.9500 .
C19 C26 1.526(2) .
C20 C21 1.529(2) .
C20 C22 1.542(3) .
C20 H20 1.0000 .
C21 H21A 0.9800 .
C21 H21B 0.9800 .
C21 H21C 0.9800 .
C22 H22A 0.9800 .
C22 H22B 0.9800 .
C22 H22C 0.9800 .
C23 C25 1.521(3) .
C23 C24 1.531(3) .
C23 H23 1.0000 .
C24 H24A 0.9800 .
C24 H24B 0.9800 .
C24 H24C 0.9800 .
C25 H25A 0.9800 .
C25 H25B 0.9800 .
C25 H25C 0.9800 .
C26 C28 1.532(3) .
C26 C27 1.534(3) .
C26 H26 1.0000 .
C27 H27A 0.9800 .
C27 H27B 0.9800 .
C27 H27C 0.9800 .
C28 H28A 0.9800 .
C28 H28B 0.9800 .
C28 H28C 0.9800 .
C29A C30A 1.406(4) .
C29A C34A 1.422(5) .
C29B C34B 1.354(15) .
C29B C30B 1.425(19) .
C30A C31A 1.395(4) .
C30A C35A 1.516(4) .
C30B C31B 1.431(18) .
C30B C35B 1.51(2) .
C31A C32A 1.385(4) .
C31A H31A 0.9500 .
C31B C32B 1.347(16) .
C31B H31B 0.9500 .
C32A C33A 1.393(4) .
C32A C38A 1.522(3) .
C32B C33B 1.345(14) .
C32B C38B 1.584(15) .
C33A C34A 1.395(3) .
C33A H33A 0.9500 .
C33B C34B 1.447(16) .
C33B H33B 0.9500 .
C34A C41A 1.532(6) .
C34B C41B 1.433(19) .
C35A C36A 1.533(4) .
C35A C37A 1.542(4) .
C35A H35A 1.0000 .
C35B C37B 1.54(3) .
C35B C36B 1.67(3) .
C35B H35B 1.0000 .
C36A H36A 0.9800 .
C36A H36B 0.9800 .
C36A H36C 0.9800 .
C36B H36D 0.9800 .
C36B H36E 0.9800 .
C36B H36F 0.9800 .
C37A H37A 0.9800 .
C37A H37B 0.9800 .
C37A H37C 0.9800 .
C37B H37D 0.9800 .
C37B H37E 0.9800 .
C37B H37F 0.9800 .
C38A C40 1.488(5) .
C38A C39A 1.532(5) .
C38A H38A 1.0000 .
C38B C39B 1.494(18) .
C38B C40 1.576(12) .
C38B H38B 1.0000 .
C39A H39A 0.9800 .
C39A H39B 0.9800 .
C39A H39C 0.9800 .
C39B H39D 0.9800 .
C39B H39E 0.9800 .
C39B H39F 0.9800 .
C40 H40A 0.9800 .
C40 H40B 0.9800 .
C40 H40C 0.9800 .
C40 H40D 0.9800 .
C40 H40E 0.9800 .
C40 H40F 0.9800 .
C41A C42A 1.528(4) .
C41A C43A 1.540(5) .
C41A H41A 1.0000 .
C41B C43B 1.54(3) .
C41B C42B 1.56(2) .
C41B H41B 1.0000 .
C42A H42A 0.9800 .
C42A H42B 0.9800 .
C42A H42C 0.9800 .
C42B H42D 0.9800 .
C42B H42E 0.9800 .
C42B H42F 0.9800 .
C43A H43A 0.9800 .
C43A H43B 0.9800 .
C43A H43C 0.9800 .
C43B H43D 0.9800 .
C43B H43E 0.9800 .
C43B H43F 0.9800 .
C44 C50 1.397(3) 3_666
C44 C45 1.402(3) .
C44 H44 0.9500 .
C45 C46 1.427(3) .
C45 C50 1.432(3) .
C46 C47 1.359(4) .
C46 H46 0.9500 .
C47 C48 1.425(4) .
C47 H47 0.9500 .
C48 C49 1.366(4) .
C48 H48 0.9500 .
C49 C50 1.430(3) .
C49 H49 0.9500 .
C50 C44 1.397(3) 3_666
C51 C56 1.396(4) .
C51 C52 1.411(4) .
C51 C57 1.487(5) .
C52 C53 1.349(5) .
C52 H52 0.9500 .
C53 C54 1.364(4) .
C53 H53 0.9500 .
C54 C55 1.383(4) .
C54 H54 0.9500 .
C55 C56 1.384(4) .
C55 H55 0.9500 .
C56 H56 0.9500 .
C57 H57A 0.9800 .
C57 H57B 0.9800 .
C57 H57C 0.9800 .
C58 C59 1.3900 .
C58 C63 1.3900 .
C58 C64A 1.49(2) .
C59 C60 1.3900 .
C59 H59 0.9500 .
C60 C61 1.3900 .
C60 H60 0.9500 .
C61 C62 1.3900 .
C61 H61 0.9500 .
C62 C63 1.3900 .
C62 H62 0.9500 .
C63 C64B 1.461(14) .
C64A H64A 0.9800 .
C64A H64B 0.9800 .
C64A H64C 0.9800 .
C64B H64D 0.9800 .
C64B H64E 0.9800 .
C64B H64F 0.9800 .

loop_
_geom_torsion_atom_site_label_1
_geom_torsion_atom_site_label_2
_geom_torsion_atom_site_label_3
_geom_torsion_atom_site_label_4
_geom_torsion
_geom_torsion_site_symmetry_1
_geom_torsion_site_symmetry_4
C2 N1 C1 N2 -0.7(2) . .
C4 N1 C1 N2 178.65(17) . .
C2 N1 C1 Si1B 174.1(3) . .
C4 N1 C1 Si1B -6.5(4) . .
C2 N1 C1 Si1 162.69(14) . .
C4 N1 C1 Si1 -18.0(3) . .
C3 N2 C1 N1 1.2(2) . .
C7 N2 C1 N1 -175.24(18) . .
C3 N2 C1 Si1B -172.0(4) . .
C7 N2 C1 Si1B 11.6(5) . .
C3 N2 C1 Si1 -163.72(14) . .
C7 N2 C1 Si1 19.9(3) . .
C8 Si1B C1 N1 133.0(4) . .
Te1B Si1B C1 N1 -101.7(3) . .
C8 Si1B C1 N2 -54.4(7) . .
Te1B Si1B C1 N2 70.9(4) . .
C1 N1 C2 C3 0.0(2) . .
C4 N1 C2 C3 -179.41(17) . .
C1 N1 C2 C5 176.90(19) . .
C4 N1 C2 C5 -2.5(3) . .
N1 C2 C3 N2 0.7(2) . .
C5 C2 C3 N2 -175.9(2) . .
N1 C2 C3 C6 178.6(2) . .
C5 C2 C3 C6 1.9(4) . .
C1 N2 C3 C2 -1.2(2) . .
C7 N2 C3 C2 175.30(19) . .
C1 N2 C3 C6 -179.3(2) . .
C7 N2 C3 C6 -2.8(3) . .
C13 C8 C9 C10 3.0(2) . .
Si1 C8 C9 C10 -178.19(12) . .
Si1B C8 C9 C10 173.4(4) . .
C13 C8 C9 C29A -178.4(2) . .
Si1 C8 C9 C29A 0.4(2) . .
C13 C8 C9 C29B -166.6(5) . .
Si1B C8 C9 C29B 3.7(6) . .
C8 C9 C10 C11 -1.4(2) . .
C29A C9 C10 C11 179.9(2) . .
C29B C9 C10 C11 168.5(5) . .
C9 C10 C11 C12 -1.0(2) . .
C10 C11 C12 C13 1.6(2) . .
C11 C12 C13 C8 0.2(2) . .
C11 C12 C13 C14 -178.23(14) . .
C9 C8 C13 C12 -2.4(2) . .
Si1 C8 C13 C12 178.89(11) . .
Si1B C8 C13 C12 -174.8(3) . .
C9 C8 C13 C14 175.85(13) . .
Si1 C8 C13 C14 -2.8(2) . .
Si1B C8 C13 C14 3.5(3) . .
C12 C13 C14 C15 88.40(17) . .
C8 C13 C14 C15 -89.95(18) . .
C12 C13 C14 C19 -85.22(18) . .
C8 C13 C14 C19 96.43(18) . .
C19 C14 C15 C16 -2.0(2) . .
C13 C14 C15 C16 -175.71(14) . .
C19 C14 C15 C20 173.07(15) . .
C13 C14 C15 C20 -0.6(2) . .
C14 C15 C16 C17 -0.5(2) . .
C20 C15 C16 C17 -175.75(15) . .
C15 C16 C17 C18 1.5(2) . .
C15 C16 C17 C23 -179.50(15) . .
C16 C17 C18 C19 0.2(2) . .
C23 C17 C18 C19 -178.83(16) . .
C17 C18 C19 C14 -2.7(2) . .
C17 C18 C19 C26 173.60(16) . .
C15 C14 C19 C18 3.6(2) . .
C13 C14 C19 C18 177.24(14) . .
C15 C14 C19 C26 -172.63(15) . .
C13 C14 C19 C26 1.0(2) . .
C16 C15 C20 C21 -41.8(2) . .
C14 C15 C20 C21 143.17(15) . .
C16 C15 C20 C22 81.69(18) . .
C14 C15 C20 C22 -93.39(18) . .
C16 C17 C23 C25 -126.59(17) . .
C18 C17 C23 C25 52.4(2) . .
C16 C17 C23 C24 110.00(18) . .
C18 C17 C23 C24 -71.0(2) . .
C18 C19 C26 C28 -86.2(2) . .
C14 C19 C26 C28 90.08(19) . .
C18 C19 C26 C27 36.0(2) . .
C14 C19 C26 C27 -147.76(16) . .
C10 C9 C29A C30A 78.4(3) . .
C8 C9 C29A C30A -100.2(3) . .
C10 C9 C29A C34A -99.3(3) . .
C8 C9 C29A C34A 82.1(3) . .
C10 C9 C29B C34B -94.6(11) . .
C8 C9 C29B C34B 75.2(12) . .
C10 C9 C29B C30B 84.4(11) . .
C8 C9 C29B C30B -105.8(10) . .
C34A C29A C30A C31A -6.6(4) . .
C9 C29A C30A C31A 175.7(2) . .
C34A C29A C30A C35A 168.8(2) . .
C9 C29A C30A C35A -8.9(4) . .
C34B C29B C30B C31B -8(2) . .
C9 C29B C30B C31B 173.3(10) . .
C34B C29B C30B C35B 179.0(14) . .
C9 C29B C30B C35B 0(2) . .
C29A C30A C31A C32A 2.7(4) . .
C35A C30A C31A C32A -172.8(2) . .
C29B C30B C31B C32B 2.1(18) . .
C35B C30B C31B C32B 175.5(12) . .
C30A C31A C32A C33A 2.1(4) . .
C30A C31A C32A C38A -179.2(3) . .
C30B C31B C32B C33B 3.1(16) . .
C30B C31B C32B C38B -175.3(11) . .
C31A C32A C33A C34A -3.0(4) . .
C38A C32A C33A C34A 178.3(3) . .
C31B C32B C33B C34B -3.4(16) . .
C38B C32B C33B C34B 174.9(10) . .
C32A C33A C34A C29A -0.9(4) . .
C32A C33A C34A C41A 174.7(3) . .
C30A C29A C34A C33A 5.7(4) . .
C9 C29A C34A C33A -176.6(2) . .
C30A C29A C34A C41A -169.9(3) . .
C9 C29A C34A C41A 7.8(4) . .
C30B C29B C34B C41B -171.6(14) . .
C9 C29B C34B C41B 7(2) . .
C30B C29B C34B C33B 7.4(19) . .
C9 C29B C34B C33B -173.7(9) . .
C32B C33B C34B C29B -1.7(17) . .
C32B C33B C34B C41B 177.3(12) . .
C31A C30A C35A C36A -42.8(3) . .
C29A C30A C35A C36A 141.8(3) . .
C31A C30A C35A C37A 79.9(3) . .
C29A C30A C35A C37A -95.5(3) . .
C29B C30B C35B C37B -102.3(19) . .
C31B C30B C35B C37B 84.9(18) . .
C29B C30B C35B C36B 132.4(16) . .
C31B C30B C35B C36B -40(2) . .
C31A C32A C38A C40 -120.4(3) . .
C33A C32A C38A C40 58.3(4) . .
C31A C32A C38A C39A 114.6(3) . .
C33A C32A C38A C39A -66.8(4) . .
C33B C32B C38B C39B -127.8(12) . .
C31B C32B C38B C39B 50.5(14) . .
C33B C32B C38B C40 94.8(11) . .
C31B C32B C38B C40 -86.8(10) . .
C33A C34A C41A C42A 25.7(4) . .
C29A C34A C41A C42A -158.8(3) . .
C33A C34A C41A C43A -97.9(3) . .
C29A C34A C41A C43A 77.6(4) . .
C29B C34B C41B C43B 85.1(18) . .
C33B C34B C41B C43B -93.9(17) . .
C29B C34B C41B C42B -158.9(13) . .
C33B C34B C41B C42B 22(2) . .
C50 C44 C45 C46 -179.2(2) 3_666 .
C50 C44 C45 C50 -0.1(3) 3_666 .
C44 C45 C46 C47 179.5(2) . .
C50 C45 C46 C47 0.4(4) . .
C45 C46 C47 C48 0.2(4) . .
C46 C47 C48 C49 -0.5(4) . .
C47 C48 C49 C50 0.2(4) . .
C48 C49 C50 C44 -179.5(2) . 3_666
C48 C49 C50 C45 0.4(3) . .
C44 C45 C50 C44 0.1(3) . 3_666
C46 C45 C50 C44 179.2(2) . 3_666
C44 C45 C50 C49 -179.8(2) . .
C46 C45 C50 C49 -0.7(3) . .
C56 C51 C52 C53 -0.4(5) . .
C57 C51 C52 C53 179.5(3) . .
C51 C52 C53 C54 0.2(5) . .
C52 C53 C54 C55 -0.3(5) . .
C53 C54 C55 C56 0.6(4) . .
C54 C55 C56 C51 -0.7(4) . .
C52 C51 C56 C55 0.6(4) . .
C57 C51 C56 C55 -179.2(3) . .
C63 C58 C59 C60 0.0 . .
C64A C58 C59 C60 178.2(9) . .
C58 C59 C60 C61 0.0 . .
C59 C60 C61 C62 0.0 . .
C60 C61 C62 C63 0.0 . .
C61 C62 C63 C58 0.0 . .
C61 C62 C63 C64B -173.5(7) . .
C59 C58 C63 C62 0.0 . .
C64A C58 C63 C62 -177.4(12) . .
C59 C58 C63 C64B 170.8(9) . .
C64A C58 C63 C64B -6.6(15) . .
